data_1530743
loop_
_publ_author_name
'Serezhkin, V.N.'
'Soldatkina, M.A.'
'Efremov, V.A.'

_publ_section_title
;
 The crystal structure of the uranyl selenate tetrahydrate
;
_journal_name_full 'Zhurnal Strukturnoi Khimii (Issue-No. from 1981)'
_journal_page_first 171
_journal_page_last 174
_journal_volume 22
_journal_year 1981
_chemical_formula_sum 'H8 O10 Se U'
_chemical_name_systematic '(U O2) (Se O4) (H2 O)4'
_space_group_IT_number 15
_symmetry_space_group_name_Hall '-C 2yc'
_symmetry_space_group_name_H-M 'C 1 2/c 1'
_cell_angle_alpha 90
_cell_angle_beta 119.95
_cell_angle_gamma 90
_cell_formula_units_Z 8
_cell_length_a 14.653
_cell_length_b 10.799
_cell_length_c 12.664
_cell_volume 1736.322
_citation_journal_id_ASTM ZSTKAI
_cod_data_source_file Serezhkin_ZSTKAI_1981_1376.cif
_cod_data_source_block H8O10Se1U1
_cod_original_formula_sum 'H8 O10 Se1 U1'
_cod_database_code 1530743

loop_
_symmetry_equiv_pos_as_xyz
x,y,z
-x,y,-z+1/2
-x,-y,-z
x,-y,z-1/2
x+1/2,y+1/2,z
-x+1/2,y+1/2,-z+1/2
-x+1/2,-y+1/2,-z
x+1/2,-y+1/2,z-1/2

loop_
_atom_site_label
_atom_site_type_symbol
_atom_site_fract_x
_atom_site_fract_y
_atom_site_fract_z
_atom_site_occupancy
_atom_site_U_iso_or_equiv
O7 O-2 0.3559 0.071 0.2759 1 0.0
O5 O-2 0.1907 0.043 0.3479 1 0.0
O6 O-2 0.2148 0.2853 0.1797 1 0.0
O8 O-2 0.1468 0.0272 0.0859 1 0.0
U1 U+6 0.20033 0.16413 0.26256 1 0.0
O2 O-2 0.3721 0.1965 0.6526 1 0.0
O3 O-2 0.4833 0.0882 0.5655 1 0.0
O1 O-2 0.3435 0.2602 0.4352 1 0.0
Se1 Se+6 0.4309 0.216 0.5732 1 0.0
O9 O-2 0.483 0.359 0.129 1 0.0
O4 O-2 0.5142 0.3307 0.6288 1 0.0
O10 O-2 0.3797 0.125 0.083 1 0.0
